data_1535350
loop_
_publ_author_name
'Hlukhyy, V.'
'Zaremba, V.I.'
'Kal'ichak, Ya.M.'
'Poettgen, R.'

_publ_section_title
;
 Synthesis and structures of Y Ni In2 and Y4 Ni11 In20
;
_journal_name_full 'Journal of Solid State Chemistry'
_journal_page_first 1359
_journal_page_last 1364
_journal_volume 177
_journal_year 2004
_chemical_formula_sum 'In2 Ni Y'
_chemical_name_systematic 'Y Ni In2'
_space_group_IT_number 63
_symmetry_space_group_name_Hall '-C 2c 2'
_symmetry_space_group_name_H-M 'C m c m'
_cell_angle_alpha 90
_cell_angle_beta 90
_cell_angle_gamma 90
_cell_formula_units_Z 4
_cell_length_a 4.3152
_cell_length_b 10.42
_cell_length_c 7.3
_cell_volume 328.240
_citation_journal_id_ASTM JSSCBI
_cod_data_source_file Hlukhyy_JSSCBI_2004_1241.cif
_cod_data_source_block In2Ni1Y1
_cod_original_cell_volume 328.24
_cod_original_formula_sum 'In2 Ni1 Y1'
_cod_database_code 1535350

loop_
_symmetry_equiv_pos_as_xyz
x,y,z
-x,-y,z+1/2
x,-y,-z
-x,y,-z+1/2
-x,-y,-z
x,y,-z-1/2
-x,y,z
x,-y,z-1/2
x+1/2,y+1/2,z
-x+1/2,-y+1/2,z+1/2
x+1/2,-y+1/2,-z
-x+1/2,y+1/2,-z+1/2
-x+1/2,-y+1/2,-z
x+1/2,y+1/2,-z-1/2
-x+1/2,y+1/2,z
x+1/2,-y+1/2,z-1/2

loop_
_atom_site_label
_atom_site_type_symbol
_atom_site_fract_x
_atom_site_fract_y
_atom_site_fract_z
_atom_site_occupancy
_atom_site_U_iso_or_equiv
Ni1 Ni 0 0.78756 0.25 1 0.0
Y1 Y 0 0.06858 0.25 1 0.0
In1 In 0 0.35706 0.04978 1 0.0
